data_4506942
loop_
_publ_author_name
'Tripuramallu, Bharat Kumar'
'Mukherjee, Sandip'
'Das, Samar K.'

_publ_section_title
;
 Mechanistic Aspects for the Formation of Copper Dimer Bridged by
 Phosphonic Acid and Extending Its Dimensionality by Organic and Inorganic
 Linkers: Synthesis, Structural Characterization, Magnetic Properties, and
 Theoretical Studies
;
_journal_issue 11
_journal_name_full 'Crystal Growth &amp; Design'
_journal_page_first 5579
_journal_paper_doi 10.1021/cg3011162
_journal_volume 12
_journal_year 2012
_chemical_formula_moiety 'C20 H24 Cu N2 O9 P2'
_chemical_formula_sum 'C20 H24 Cu N2 O9 P2'
_chemical_formula_weight 561.89
_chemical_name_systematic
;
 ?
;
_space_group_IT_number 2
_symmetry_cell_setting triclinic
_symmetry_space_group_name_Hall '-P 1'
_symmetry_space_group_name_H-M 'P -1'
_atom_sites_solution_hydrogens geom
_atom_sites_solution_primary direct
_atom_sites_solution_secondary difmap
_audit_creation_method SHELXL-97
_cell_angle_alpha 66.984(6)
_cell_angle_beta 64.714(5)
_cell_angle_gamma 84.486(6)
_cell_formula_units_Z 2
_cell_length_a 10.725(4)
_cell_length_b 10.896(4)
_cell_length_c 11.456(4)
_cell_measurement_reflns_used 2831
_cell_measurement_temperature 298(2)
_cell_measurement_theta_max 24.27
_cell_measurement_theta_min 2.27
_cell_volume 1110.1(7)
_computing_cell_refinement 'Bruker SMART'
_computing_data_collection 'Bruker SMART'
_computing_data_reduction 'Bruker SAINT'
_computing_molecular_graphics 'Bruker SHELXTL'
_computing_publication_material 'Bruker SHELXTL'
_computing_structure_refinement 'SHELXL-97 (Sheldrick, 1997)'
_computing_structure_solution 'SHELXS-97 (Sheldrick, 1990)'
_diffrn_ambient_temperature 298(2)
_diffrn_measured_fraction_theta_full 0.995
_diffrn_measured_fraction_theta_max 0.995
_diffrn_measurement_device_type 'CCD area detector'
_diffrn_measurement_method 'Phi and OMega scans'
_diffrn_radiation_monochromator graphite
_diffrn_radiation_source 'fine-focus sealed tube'
_diffrn_radiation_type MoK\a
_diffrn_radiation_wavelength 0.71073
_diffrn_reflns_av_R_equivalents 0.0490
_diffrn_reflns_av_sigmaI/netI 0.0583
_diffrn_reflns_limit_h_max 12
_diffrn_reflns_limit_h_min -12
_diffrn_reflns_limit_k_max 12
_diffrn_reflns_limit_k_min -12
_diffrn_reflns_limit_l_max 13
_diffrn_reflns_limit_l_min -13
_diffrn_reflns_number 10351
_diffrn_reflns_theta_full 24.92
_diffrn_reflns_theta_max 24.92
_diffrn_reflns_theta_min 2.04
_exptl_absorpt_coefficient_mu 1.185
_exptl_absorpt_correction_T_max 0.7975
_exptl_absorpt_correction_T_min 0.7641
_exptl_absorpt_correction_type empirical
_exptl_absorpt_process_details 'Bruker SAINT'
_exptl_crystal_colour Blue
_exptl_crystal_density_diffrn 1.681
_exptl_crystal_density_method 'not measured'
_exptl_crystal_description Block
_exptl_crystal_F_000 578
_exptl_crystal_size_max 0.24
_exptl_crystal_size_mid 0.24
_exptl_crystal_size_min 0.20
_refine_diff_density_max 1.737
_refine_diff_density_min -0.887
_refine_diff_density_rms 0.184
_refine_ls_extinction_method none
_refine_ls_goodness_of_fit_ref 1.056
_refine_ls_hydrogen_treatment none
_refine_ls_matrix_type full
_refine_ls_number_parameters 327
_refine_ls_number_reflns 3847
_refine_ls_number_restraints 0
_refine_ls_restrained_S_all 1.056
_refine_ls_R_factor_all 0.0786
_refine_ls_R_factor_gt 0.0607
_refine_ls_shift/su_max 0.000
_refine_ls_shift/su_mean 0.000
_refine_ls_structure_factor_coef Fsqd
_refine_ls_weighting_details 'calc w=1/[\s^2^(Fo^2^)+(0.1068P)^2^+0.0000P] where P=(Fo^2^+2Fc^2^)/3'
_refine_ls_weighting_scheme calc
_refine_ls_wR_factor_gt 0.1521
_refine_ls_wR_factor_ref 0.1628
_reflns_number_gt 3018
_reflns_number_total 3847
_reflns_threshold_expression >2sigma(I)
_cod_data_source_file cg3011162_si_002.cif
_cod_data_source_block compound-5
_cod_original_sg_symbol_H-M P-1
_cod_database_code 4506942

loop_
_symmetry_equiv_pos_as_xyz
'x, y, z'
'-x, -y, -z'

loop_
_atom_site_label
_atom_site_type_symbol
_atom_site_fract_x
_atom_site_fract_y
_atom_site_fract_z
_atom_site_U_iso_or_equiv
_atom_site_adp_type
_atom_site_occupancy
_atom_site_symmetry_multiplicity
_atom_site_calc_flag
_atom_site_refinement_flags
Cu1 Cu 0.88344(6) 0.77522(5) 0.56296(5) 0.0236(2) Uani 1 1 d .
P1 P 1.00281(13) 0.92873(11) 0.67779(12) 0.0224(3) Uani 1 1 d .
N1 N 0.7786(4) 0.6997(4) 0.4941(4) 0.0262(9) Uani 1 1 d .
O4 O 1.0106(3) 0.8267(3) 0.6173(3) 0.0283(8) Uani 1 1 d .
N2 N 0.9018(4) 0.5782(4) 0.6587(4) 0.0262(9) Uani 1 1 d .
O1 O 0.7025(3) 0.7938(3) 0.7452(3) 0.0344(9) Uani 1 1 d .
C12 C 0.8425(5) 0.5001(5) 0.6262(5) 0.0254(11) Uani 1 1 d .
C10 C 0.9621(5) 0.5209(5) 0.7418(5) 0.0323(12) Uani 1 1 d .
H10 H 1.0034 0.5743 0.7643 0.039 Uiso 1 1 calc R
C4 C 0.7194(5) 0.4924(5) 0.4924(5) 0.0330(12) Uani 1 1 d .
O7 O 0.1451(8) 0.4946(8) 0.9250(7) 0.0700(17) Uani 1 1 d .
O3 O 0.8544(4) 0.9756(4) 0.7287(4) 0.0318(8) Uani 1 1 d .
C8 C 0.9099(6) 0.3039(5) 0.7644(6) 0.0399(14) Uani 1 1 d .
H8 H 0.9123 0.2115 0.8019 0.048 Uiso 1 1 calc R
C11 C 0.7776(5) 0.5656(4) 0.5354(5) 0.0259(11) Uani 1 1 d .
O2 O 1.1054(3) 1.0500(3) 0.5820(3) 0.0304(8) Uani 1 1 d .
O5 O 0.5339(4) 0.5984(3) 0.8281(4) 0.0340(8) Uani 1 1 d .
O6 O 0.6324(4) 0.6153(4) 0.9847(4) 0.0397(9) Uani 1 1 d .
H6O H 0.5691 0.5608 1.0506 0.060 Uiso 1 1 calc R
C9 C 0.9673(6) 0.3821(5) 0.7985(6) 0.0427(14) Uani 1 1 d .
H9 H 1.0096 0.3442 0.8590 0.051 Uiso 1 1 calc R
C3 C 0.6606(6) 0.5643(6) 0.4004(6) 0.0424(14) Uani 1 1 d .
H3 H 0.6222 0.5206 0.3666 0.051 Uiso 1 1 calc R
C1 C 0.7208(5) 0.7632(5) 0.4098(5) 0.0350(12) Uani 1 1 d .
H1 H 0.7203 0.8557 0.3812 0.042 Uiso 1 1 calc R
C7 C 0.8478(5) 0.3604(5) 0.6741(5) 0.0313(12) Uani 1 1 d .
C2 C 0.6603(6) 0.6994(6) 0.3610(6) 0.0419(13) Uani 1 1 d .
H2 H 0.6196 0.7487 0.3015 0.050 Uiso 1 1 calc R
C6 C 0.7883(5) 0.2881(5) 0.6274(6) 0.0393(14) Uani 1 1 d .
H6 H 0.7920 0.1958 0.6570 0.047 Uiso 1 1 calc R
C5 C 0.7271(6) 0.3503(5) 0.5417(6) 0.0414(14) Uani 1 1 d .
H5 H 0.6888 0.3000 0.5137 0.050 Uiso 1 1 calc R
C17 C 1.0343(5) 0.8458(5) 0.8314(5) 0.0294(11) Uani 1 1 d .
H17A H 0.9727 0.7644 0.8902 0.035 Uiso 1 1 calc R
H17B H 1.1283 0.8197 0.8023 0.035 Uiso 1 1 calc R
P2 P 0.58606(12) 0.69442(12) 0.86553(13) 0.0263(3) Uani 1 1 d .
C18 C 1.0154(5) 0.9257(5) 0.9188(5) 0.0272(11) Uani 1 1 d .
C19 C 0.8868(5) 0.9448(5) 1.0055(5) 0.0301(11) Uani 1 1 d .
H19 H 0.8088 0.9081 1.0108 0.036 Uiso 1 1 calc R
C20 C 1.1295(5) 0.9818(5) 0.9141(5) 0.0311(12) Uani 1 1 d .
H20 H 1.2181 0.9699 0.8562 0.037 Uiso 1 1 calc R
O8 O 0.3546(5) 0.6856(5) 0.7035(5) 0.0694(13) Uani 1 1 d .
C14 C 0.4753(5) 0.8961(5) 0.9671(5) 0.0334(12) Uani 1 1 d .
C15 C 0.4914(5) 1.0279(6) 0.8769(6) 0.0392(13) Uani 1 1 d .
H15 H 0.4866 1.0481 0.7922 0.047 Uiso 1 1 calc R
O9 O 0.4026(8) 0.9359(7) 0.4852(8) 0.0915(19) Uani 1 1 d .
C13 C 0.4435(5) 0.7842(5) 0.9347(6) 0.0387(13) Uani 1 1 d .
H13A H 0.4031 0.8216 0.8680 0.046 Uiso 1 1 calc R
H13B H 0.3737 0.7207 1.0201 0.046 Uiso 1 1 calc R
C16 C 0.5144(6) 1.1306(5) 0.9086(5) 0.0408(14) Uani 1 1 d .
H16 H 0.5231 1.2187 0.8462 0.049 Uiso 1 1 calc R
H9A H 0.389(5) 0.936(5) 0.558(5) 0.012(14) Uiso 1 1 d .
H9B H 0.310(12) 0.947(11) 0.501(13) 0.15(5) Uiso 1 1 d .
H7A H 0.177(8) 0.457(8) 0.960(8) 0.05(3) Uiso 1 1 d .
H7B H 0.080(11) 0.523(15) 0.946(15) 0.18(8) Uiso 1 1 d .
H3O H 0.809(7) 0.924(6) 0.734(7) 0.06(2) Uiso 1 1 d .

loop_
_atom_site_aniso_label
_atom_site_aniso_U_11
_atom_site_aniso_U_22
_atom_site_aniso_U_33
_atom_site_aniso_U_23
_atom_site_aniso_U_13
_atom_site_aniso_U_12
Cu1 0.0326(4) 0.0209(3) 0.0146(3) -0.0062(2) -0.0077(3) -0.0014(2)
P1 0.0317(7) 0.0203(6) 0.0127(6) -0.0049(5) -0.0077(5) -0.0017(5)
N1 0.031(2) 0.022(2) 0.019(2) -0.0058(16) -0.0068(18) 0.0003(17)
O4 0.0375(19) 0.0273(17) 0.0195(17) -0.0112(14) -0.0089(15) -0.0012(14)
N2 0.032(2) 0.023(2) 0.018(2) -0.0062(16) -0.0055(18) -0.0015(17)
O1 0.0300(18) 0.0362(19) 0.0216(18) -0.0139(15) 0.0076(15) -0.0103(15)
C12 0.025(2) 0.025(2) 0.014(2) -0.0069(19) 0.003(2) -0.0015(19)
C10 0.038(3) 0.030(3) 0.024(3) -0.008(2) -0.013(2) 0.003(2)
C4 0.031(3) 0.038(3) 0.026(3) -0.015(2) -0.004(2) -0.008(2)
O7 0.061(4) 0.089(4) 0.056(3) -0.016(3) -0.031(3) 0.004(3)
O3 0.036(2) 0.0282(19) 0.032(2) -0.0165(16) -0.0119(17) 0.0039(16)
C8 0.044(3) 0.023(3) 0.032(3) -0.003(2) -0.005(3) 0.003(2)
C11 0.026(2) 0.025(2) 0.017(2) -0.0093(19) 0.002(2) -0.0039(19)
O2 0.040(2) 0.0223(17) 0.0213(17) 0.0013(14) -0.0131(16) -0.0096(15)
O5 0.0374(19) 0.0341(19) 0.0292(19) -0.0135(16) -0.0103(16) -0.0051(15)
O6 0.040(2) 0.039(2) 0.037(2) -0.0077(17) -0.0196(18) -0.0038(16)
C9 0.047(3) 0.037(3) 0.030(3) -0.004(2) -0.014(3) 0.008(3)
C3 0.043(3) 0.051(4) 0.039(3) -0.024(3) -0.014(3) -0.009(3)
C1 0.043(3) 0.028(3) 0.034(3) -0.009(2) -0.018(3) 0.000(2)
C7 0.030(3) 0.025(3) 0.020(3) -0.007(2) 0.004(2) -0.003(2)
C2 0.049(3) 0.045(3) 0.036(3) -0.012(3) -0.024(3) -0.001(3)
C6 0.042(3) 0.023(3) 0.035(3) -0.014(2) 0.004(3) -0.005(2)
C5 0.046(3) 0.032(3) 0.045(3) -0.021(3) -0.010(3) -0.006(2)
C17 0.043(3) 0.028(3) 0.018(2) -0.010(2) -0.014(2) 0.006(2)
P2 0.0238(6) 0.0282(7) 0.0206(6) -0.0100(5) -0.0025(5) -0.0015(5)
C18 0.043(3) 0.025(2) 0.013(2) -0.0037(19) -0.015(2) 0.006(2)
C19 0.034(3) 0.040(3) 0.016(2) -0.010(2) -0.008(2) -0.005(2)
C20 0.034(3) 0.036(3) 0.016(2) -0.008(2) -0.005(2) 0.002(2)
O8 0.076(3) 0.080(3) 0.063(3) -0.024(3) -0.041(3) 0.000(3)
C14 0.028(3) 0.037(3) 0.029(3) -0.019(2) -0.002(2) 0.004(2)
C15 0.042(3) 0.051(3) 0.027(3) -0.023(3) -0.011(3) 0.010(3)
O9 0.096(5) 0.098(5) 0.094(5) -0.044(4) -0.050(4) 0.025(4)
C13 0.028(3) 0.047(3) 0.038(3) -0.024(3) -0.005(2) 0.001(2)
C16 0.045(3) 0.039(3) 0.025(3) -0.009(2) -0.006(2) 0.004(2)

loop_
_atom_type_symbol
_atom_type_description
_atom_type_scat_dispersion_real
_atom_type_scat_dispersion_imag
_atom_type_scat_source
C C 0.0033 0.0016 'International Tables Vol C Tables 4.2.6.8 and 6.1.1.4'
H H 0.0000 0.0000 'International Tables Vol C Tables 4.2.6.8 and 6.1.1.4'
N N 0.0061 0.0033 'International Tables Vol C Tables 4.2.6.8 and 6.1.1.4'
O O 0.0106 0.0060 'International Tables Vol C Tables 4.2.6.8 and 6.1.1.4'
P P 0.1023 0.0942 'International Tables Vol C Tables 4.2.6.8 and 6.1.1.4'
Cu Cu 0.3201 1.2651 'International Tables Vol C Tables 4.2.6.8 and 6.1.1.4'

loop_
_geom_angle_atom_site_label_1
_geom_angle_atom_site_label_2
_geom_angle_atom_site_label_3
_geom_angle
_geom_angle_site_symmetry_1
_geom_angle_site_symmetry_3
O4 Cu1 O2 95.86(13) . 2_776
O4 Cu1 N1 169.24(14) . .
O2 Cu1 N1 88.57(15) 2_776 .
O4 Cu1 N2 91.66(15) . .
O2 Cu1 N2 161.47(15) 2_776 .
N1 Cu1 N2 81.33(16) . .
O4 Cu1 O1 91.40(13) . .
O2 Cu1 O1 100.08(14) 2_776 .
N1 Cu1 O1 97.50(14) . .
N2 Cu1 O1 96.63(14) . .
O4 P1 O2 115.33(19) . .
O4 P1 O3 110.8(2) . .
O2 P1 O3 109.0(2) . .
O4 P1 C17 106.9(2) . .
O2 P1 C17 108.1(2) . .
O3 P1 C17 106.3(2) . .
O4 P1 H3O 89(2) . .
O2 P1 H3O 127(2) . .
O3 P1 H3O 22.3(19) . .
C17 P1 H3O 108(2) . .
C1 N1 C11 117.7(4) . .
C1 N1 Cu1 128.7(3) . .
C11 N1 Cu1 113.4(3) . .
P1 O4 Cu1 130.7(2) . .
C10 N2 C12 118.4(4) . .
C10 N2 Cu1 129.6(3) . .
C12 N2 Cu1 112.0(3) . .
P2 O1 Cu1 131.82(19) . .
N2 C12 C7 122.7(5) . .
N2 C12 C11 117.0(4) . .
C7 C12 C11 120.3(4) . .
N2 C10 C9 122.6(5) . .
N2 C10 H10 118.7 . .
C9 C10 H10 118.7 . .
C11 C4 C3 117.0(5) . .
C11 C4 C5 118.3(5) . .
C3 C4 C5 124.7(5) . .
H7A O7 H7B 131(10) . .
P1 O3 H3O 105(5) . .
C9 C8 C7 120.3(5) . .
C9 C8 H8 119.8 . .
C7 C8 H8 119.8 . .
N1 C11 C4 123.6(5) . .
N1 C11 C12 116.1(4) . .
C4 C11 C12 120.4(4) . .
P1 O2 Cu1 137.7(2) . 2_776
P2 O6 H6O 109.5 . .
C8 C9 C10 119.1(5) . .
C8 C9 H9 120.4 . .
C10 C9 H9 120.4 . .
C2 C3 C4 119.0(5) . .
C2 C3 H3 120.5 . .
C4 C3 H3 120.5 . .
N1 C1 C2 123.1(5) . .
N1 C1 H1 118.5 . .
C2 C1 H1 118.5 . .
C8 C7 C12 116.8(5) . .
C8 C7 C6 125.1(5) . .
C12 C7 C6 118.1(5) . .
C3 C2 C1 119.7(5) . .
C3 C2 H2 120.2 . .
C1 C2 H2 120.2 . .
C5 C6 C7 121.5(5) . .
C5 C6 H6 119.3 . .
C7 C6 H6 119.3 . .
C6 C5 C4 121.5(5) . .
C6 C5 H5 119.3 . .
C4 C5 H5 119.3 . .
C18 C17 P1 116.0(3) . .
C18 C17 H17A 108.3 . .
P1 C17 H17A 108.3 . .
C18 C17 H17B 108.3 . .
P1 C17 H17B 108.3 . .
H17A C17 H17B 107.4 . .
O1 P2 O5 114.6(2) . .
O1 P2 O6 109.2(2) . .
O5 P2 O6 109.9(2) . .
O1 P2 C13 108.5(2) . .
O5 P2 C13 107.4(2) . .
O6 P2 C13 107.0(2) . .
C19 C18 C20 117.8(4) . .
C19 C18 C17 121.6(5) . .
C20 C18 C17 120.6(5) . .
C18 C19 C20 121.1(5) . 2_777
C18 C19 H19 119.4 . .
C20 C19 H19 119.4 2_777 .
C19 C20 C18 121.1(5) 2_777 .
C19 C20 H20 119.5 2_777 .
C18 C20 H20 119.5 . .
C15 C14 C16 117.6(5) . 2_677
C15 C14 C13 121.5(5) . .
C16 C14 C13 120.9(5) 2_677 .
C16 C15 C14 121.7(5) . .
C16 C15 H15 119.1 . .
C14 C15 H15 119.1 . .
H9A O9 H9B 93(8) . .
C14 C13 P2 116.6(4) . .
C14 C13 H13A 108.1 . .
P2 C13 H13A 108.1 . .
C14 C13 H13B 108.1 . .
P2 C13 H13B 108.1 . .
H13A C13 H13B 107.3 . .
C15 C16 C14 120.6(5) . 2_677
C15 C16 H16 119.7 . .
C14 C16 H16 119.7 2_677 .

loop_
_geom_bond_atom_site_label_1
_geom_bond_atom_site_label_2
_geom_bond_distance
_geom_bond_site_symmetry_2
Cu1 O4 1.925(3) .
Cu1 O2 1.950(3) 2_776
Cu1 N1 2.002(4) .
Cu1 N2 2.028(4) .
Cu1 O1 2.227(3) .
P1 O4 1.503(3) .
P1 O2 1.508(3) .
P1 O3 1.555(4) .
P1 C17 1.797(5) .
P1 H3O 1.89(7) .
N1 C1 1.304(6) .
N1 C11 1.348(6) .
N2 C10 1.304(6) .
N2 C12 1.350(6) .
O1 P2 1.501(3) .
C12 C7 1.407(6) .
C12 C11 1.420(7) .
C10 C9 1.399(7) .
C10 H10 0.9300 .
C4 C11 1.391(7) .
C4 C3 1.397(8) .
C4 C5 1.433(7) .
O7 H7A 0.64(7) .
O7 H7B 0.72(12) .
O3 H3O 0.74(6) .
C8 C9 1.351(8) .
C8 C7 1.380(8) .
C8 H8 0.9300 .
O2 Cu1 1.950(3) 2_776
O5 P2 1.504(3) .
O6 P2 1.559(4) .
O6 H6O 0.8200 .
C9 H9 0.9300 .
C3 C2 1.361(8) .
C3 H3 0.9300 .
C1 C2 1.386(7) .
C1 H1 0.9300 .
C7 C6 1.424(8) .
C2 H2 0.9300 .
C6 C5 1.341(8) .
C6 H6 0.9300 .
C5 H5 0.9300 .
C17 C18 1.509(6) .
C17 H17A 0.9700 .
C17 H17B 0.9700 .
P2 C13 1.791(5) .
C18 C19 1.367(7) .
C18 C20 1.391(7) .
C19 C20 1.389(7) 2_777
C19 H19 0.9300 .
C20 C19 1.389(7) 2_777
C20 H20 0.9300 .
C14 C15 1.377(7) .
C14 C16 1.389(7) 2_677
C14 C13 1.511(7) .
C15 C16 1.375(7) .
C15 H15 0.9300 .
O9 H9A 0.78(5) .
O9 H9B 0.94(11) .
C13 H13A 0.9700 .
C13 H13B 0.9700 .
C16 C14 1.389(7) 2_677
C16 H16 0.9300 .

loop_
_geom_hbond_atom_site_label_D
_geom_hbond_atom_site_label_H
_geom_hbond_atom_site_label_A
_geom_hbond_distance_DH
_geom_hbond_distance_HA
_geom_hbond_distance_DA
_geom_hbond_angle_DHA
_geom_hbond_site_symmetry_A
O6 H6O O5 0.82 1.83 2.613(5) 160.5 2_667
O7 H7B O7 0.72(12) 2.21(11) 2.859(15) 152(15) 2_567
O7 H7A O6 0.64(7) 2.37(8) 2.964(9) 156(9) 2_667
O9 H9B O2 0.94(11) 2.35(11) 3.199(8) 150(9) 1_455
